data_7127905
loop_
_publ_author_name
'Evans, Matthew J.'
'Anker, Mathew D.'
'McMullin, Claire L.'
'Rajabi, Nasir A.'
'Coles, Martyn P.'

_publ_section_title
;
 Double insertion of CO<sub>2</sub> into an Al-Te multiple bond.
;
_journal_issue 21
_journal_name_full 'Chemical communications (Cambridge, England)'
_journal_page_first 2673
_journal_page_last 2676
_journal_paper_doi 10.1039/d0cc07448a
_journal_volume 57
_journal_year 2021
_chemical_formula_moiety 'C32 H54 Al K N2 O2 Si2 Te, C4 H8 O'
_chemical_formula_sum 'C36 H62 Al K N2 O3 Si2 Te'
_chemical_formula_weight 820.73
_space_group_IT_number 14
_space_group_name_Hall '-P 2yn'
_space_group_name_H-M_alt 'P 1 21/n 1'
_symmetry_cell_setting monoclinic
_symmetry_Int_Tables_number 14
_symmetry_space_group_name_Hall '-P 2yn'
_symmetry_space_group_name_H-M 'P 1 21/n 1'
_atom_sites_solution_hydrogens geom
_audit_conform_dict_location ftp://ftp.iucr.org/pub/cif_core.dic
_audit_conform_dict_name cif_core.dic
_audit_conform_dict_version 2.4.3
_audit_creation_date 2020-01-07T16:39:12-00:00
_audit_creation_method 'WinGX routine CIF_UPDATE'
_audit_update_record
;
2020-10-15 deposited with the CCDC.	2021-02-02 downloaded from the CCDC.
;
_cell_angle_alpha 90
_cell_angle_beta 92.7748(13)
_cell_angle_gamma 90
_cell_formula_units_Z 4
_cell_length_a 15.2809(2)
_cell_length_b 13.31491(14)
_cell_length_c 20.2359(3)
_cell_measurement_reflns_used 26620
_cell_measurement_temperature 120.00(10)
_cell_measurement_theta_max 73.443
_cell_measurement_theta_min 3.967
_cell_measurement_wavelength 1.54184
_cell_volume 4112.45(9)
_computing_cell_refinement 'CrysAlisPro 1.171.40.53 (Rigaku OD, 2019)'
_computing_data_collection 'CrysAlisPro 1.171.40.53 (Rigaku OD, 2019)'
_computing_data_reduction 'CrysAlisPro 1.171.40.53 (Rigaku OD, 2019)'
_computing_molecular_graphics 'Ortep for Windows (Farrugia, 2012)'
_computing_publication_material 'WinGX publication routines (Farrugia, 2012)'
_computing_structure_refinement 'SHELXL-2014/6 (Sheldrick, 2014)'
_diffrn_ambient_temperature 120.00(10)
_diffrn_detector 'CCD plate'
_diffrn_detector_area_resol_mean 8.0856
_diffrn_measured_fraction_theta_full 0.986
_diffrn_measured_fraction_theta_max 0.9925
_diffrn_measurement_device 'four-circle diffractometer'
_diffrn_measurement_device_type 'SuperNova, Dual, Cu at home/near, EosS2'
_diffrn_measurement_method '\w scans'
_diffrn_orient_matrix_type 'CrysAlisPro convention (1999,Acta A55,543-557)'
_diffrn_orient_matrix_UB_11 0.0948147
_diffrn_orient_matrix_UB_12 0.0246523
_diffrn_orient_matrix_UB_13 -0.01698
_diffrn_orient_matrix_UB_21 0.0309835
_diffrn_orient_matrix_UB_22 -0.0203608
_diffrn_orient_matrix_UB_23 0.0723404
_diffrn_orient_matrix_UB_31 0.0153355
_diffrn_orient_matrix_UB_32 -0.1112055
_diffrn_orient_matrix_UB_33 -0.0169881
_diffrn_radiation_monochromator mirror
_diffrn_radiation_probe x-ray
_diffrn_radiation_type 'Cu K\a'
_diffrn_radiation_wavelength 1.54184
_diffrn_reflns_av_R_equivalents 0.0388
_diffrn_reflns_av_unetI/netI 0.0533
_diffrn_reflns_Laue_measured_fraction_full 1
_diffrn_reflns_Laue_measured_fraction_max 0.993
_diffrn_reflns_limit_h_max 18
_diffrn_reflns_limit_h_min -18
_diffrn_reflns_limit_k_max 16
_diffrn_reflns_limit_k_min -16
_diffrn_reflns_limit_l_max 25
_diffrn_reflns_limit_l_min -25
_diffrn_reflns_number 57410
_diffrn_reflns_point_group_measured_fraction_full 1
_diffrn_reflns_point_group_measured_fraction_max 0.993
_diffrn_reflns_theta_full 74.0807
_diffrn_reflns_theta_max 73.7897
_diffrn_reflns_theta_min 3.5432
_diffrn_source 'micro-focus sealed X-ray tube'
_exptl_absorpt_coefficient_mu 7.618
_exptl_absorpt_correction_T_max 0.882
_exptl_absorpt_correction_T_min 0.402
_exptl_absorpt_correction_type gaussian
_exptl_absorpt_process_details
;
        CrysAlisPro 1.171.40.53 (Rigaku Oxford Diffraction, 2019)
Numerical absorption correction based on gaussian integration over
                        a multifaceted crystal model
        Empirical absorption correction using spherical harmonics,
 implemented in SCALE3 ABSPACK scaling algorithm.
;
_exptl_crystal_colour colourless
_exptl_crystal_density_diffrn 1.326
_exptl_crystal_density_method 'not measured'
_exptl_crystal_description plate
_exptl_crystal_F_000 1712
_exptl_crystal_size_max 0.241
_exptl_crystal_size_mid 0.075
_exptl_crystal_size_min 0.057
_refine_diff_density_max 1.112
_refine_diff_density_min -0.894
_refine_diff_density_rms 0.082
_refine_ls_extinction_method none
_refine_ls_goodness_of_fit_ref 1.027
_refine_ls_hydrogen_treatment constr
_refine_ls_matrix_type full
_refine_ls_number_constraints 0
_refine_ls_number_parameters 421
_refine_ls_number_reflns 8269
_refine_ls_number_restraints 1
_refine_ls_restrained_S_all 1.03
_refine_ls_R_factor_all 0.0356
_refine_ls_R_factor_gt 0.0333
_refine_ls_shift/su_max 0.001
_refine_ls_shift/su_mean 0
_refine_ls_structure_factor_coef Fsqd
_refine_ls_weighting_details 'w=1/[\s^2^(Fo^2^)+(0.0552P)^2^+3.6650P] where P=(Fo^2^+2Fc^2^)/3'
_refine_ls_weighting_scheme calc
_refine_ls_wR_factor_gt 0.0879
_refine_ls_wR_factor_ref 0.0901
_reflns_number_gt 7737
_reflns_number_total 8269
_reflns_threshold_expression 'I > 2\s(I)'
_cod_data_source_file d0cc07448a2.cif
_cod_data_source_block K(1-Te-THF)
_cod_depositor_comments 'Adding full bibliography for 7127904--7127909.cif.'
_cod_original_cell_volume 4112.43(9)
_cod_database_code 7127905

loop_
_symmetry_equiv_pos_as_xyz
'x, y, z'
'-x+1/2, y+1/2, -z+1/2'
'-x, -y, -z'
'x-1/2, -y-1/2, z-1/2'

loop_
_atom_site_label
_atom_site_type_symbol
_atom_site_fract_x
_atom_site_fract_y
_atom_site_fract_z
_atom_site_U_iso_or_equiv
_atom_site_adp_type
_atom_site_occupancy
_atom_site_calc_flag
_atom_site_disorder_assembly
_atom_site_disorder_group
Te Te 0.69248(2) 0.75975(2) 0.22312(2) 0.02253(6) Uani 1 d . .
K K 0.72899(3) 0.49549(4) 0.20780(3) 0.02827(12) Uani 1 d . .
Si1 Si 0.43110(4) 0.82823(5) 0.38399(3) 0.02170(13) Uani 1 d . .
Si2 Si 0.38279(4) 0.63756(5) 0.30847(4) 0.02696(15) Uani 1 d . .
Al Al 0.54243(5) 0.76394(5) 0.26759(3) 0.01902(14) Uani 1 d . .
O1 O 0.36990(12) 0.75137(13) 0.33784(10) 0.0265(4) Uani 1 d . .
N1 N 0.52633(12) 0.84222(15) 0.34255(10) 0.0203(4) Uani 1 d . .
N2 N 0.48318(13) 0.64110(15) 0.27340(10) 0.0213(4) Uani 1 d . .
C1 C 0.58718(15) 0.91666(18) 0.36882(11) 0.0216(4) Uani 1 d . .
C2 C 0.57685(16) 1.01917(19) 0.35007(12) 0.0246(5) Uani 1 d . .
C3 C 0.63126(17) 1.09250(19) 0.37994(13) 0.0273(5) Uani 1 d . .
H3 H 0.623 1.1609 0.3677 0.033 Uiso 1 calc . .
C4 C 0.69643(18) 1.0681(2) 0.42657(13) 0.0308(5) Uani 1 d . .
H4 H 0.732 1.1189 0.4471 0.037 Uiso 1 calc . .
C5 C 0.70906(18) 0.9682(2) 0.44286(12) 0.0298(5) Uani 1 d . .
H5 H 0.7549 0.951 0.4742 0.036 Uiso 1 calc . .
C6 C 0.65674(16) 0.89148(19) 0.41488(12) 0.0248(5) Uani 1 d . .
C7 C 0.51326(17) 1.05164(19) 0.29446(14) 0.0296(5) Uani 1 d . .
H7 H 0.4706 0.9957 0.2857 0.035 Uiso 1 calc . .
C8 C 0.46110(19) 1.1468(2) 0.31015(18) 0.0401(7) Uani 1 d . .
H8A H 0.4297 1.1362 0.3507 0.06 Uiso 1 calc . .
H8B H 0.4189 1.1612 0.2734 0.06 Uiso 1 calc . .
H8C H 0.5014 1.2036 0.3164 0.06 Uiso 1 calc . .
C9 C 0.56470(19) 1.0673(2) 0.23193(14) 0.0349(6) Uani 1 d . .
H9A H 0.6081 1.1207 0.2398 0.052 Uiso 1 calc . .
H9B H 0.5242 1.0863 0.195 0.052 Uiso 1 calc . .
H9C H 0.5947 1.0048 0.221 0.052 Uiso 1 calc . .
C10 C 0.68035(18) 0.7839(2) 0.43570(13) 0.0287(5) Uani 1 d . .
H10 H 0.639 0.7369 0.4116 0.034 Uiso 1 calc . .
C11 C 0.6729(2) 0.7678(2) 0.51037(15) 0.0375(6) Uani 1 d . .
H11A H 0.6806 0.6963 0.5208 0.056 Uiso 1 calc . .
H11B H 0.615 0.7898 0.5234 0.056 Uiso 1 calc . .
H11C H 0.7183 0.8068 0.5346 0.056 Uiso 1 calc . .
C12 C 0.7737(2) 0.7589(2) 0.41679(16) 0.0337(6) Uani 1 d . .
H12A H 0.8147 0.8075 0.4374 0.051 Uiso 1 calc . .
H12B H 0.777 0.762 0.3686 0.051 Uiso 1 calc . .
H12C H 0.7891 0.6911 0.4323 0.051 Uiso 1 calc . .
C13 C 0.44767(18) 0.7737(2) 0.46819(13) 0.0320(6) Uani 1 d . .
H13A H 0.391 0.7527 0.4843 0.048 Uiso 1 calc . .
H13B H 0.4741 0.8242 0.4982 0.048 Uiso 1 calc . .
H13C H 0.4866 0.7153 0.4665 0.048 Uiso 1 calc . .
C14 C 0.36449(18) 0.9441(2) 0.39314(14) 0.0321(6) Uani 1 d . .
H14A H 0.347 0.9705 0.3493 0.048 Uiso 1 calc . .
H14B H 0.3994 0.9947 0.4178 0.048 Uiso 1 calc . .
H14C H 0.3121 0.9282 0.4172 0.048 Uiso 1 calc . .
C15 C 0.3702(2) 0.5451(2) 0.37666(17) 0.0405(7) Uani 1 d . .
H15A H 0.4125 0.5603 0.4132 0.061 Uiso 1 calc . .
H15B H 0.3808 0.4772 0.3602 0.061 Uiso 1 calc . .
H15C H 0.3106 0.5493 0.3924 0.061 Uiso 1 calc . .
C16 C 0.2878(2) 0.6113(3) 0.24972(18) 0.0485(8) Uani 1 d . .
H16A H 0.2331 0.6217 0.2721 0.073 Uiso 1 calc . .
H16B H 0.2907 0.5416 0.2344 0.073 Uiso 1 calc . .
H16C H 0.2896 0.6568 0.2117 0.073 Uiso 1 calc . .
C17 C 0.51505(15) 0.54676(18) 0.25022(12) 0.0217(4) Uani 1 d . .
C18 C 0.50340(15) 0.51834(19) 0.18312(12) 0.0235(5) Uani 1 d . .
C19 C 0.52791(17) 0.4220(2) 0.16318(13) 0.0289(5) Uani 1 d . .
H19 H 0.5191 0.4032 0.118 0.035 Uiso 1 calc . .
C20 C 0.56460(17) 0.3536(2) 0.20789(14) 0.0303(5) Uani 1 d . .
H20 H 0.5789 0.2876 0.1941 0.036 Uiso 1 calc . .
C21 C 0.58024(17) 0.38301(19) 0.27314(14) 0.0286(5) Uani 1 d . .
H21 H 0.607 0.3369 0.3037 0.034 Uiso 1 calc . .
C22 C 0.55768(16) 0.47845(19) 0.29501(12) 0.0246(5) Uani 1 d . .
C23 C 0.46696(17) 0.5884(2) 0.12912(12) 0.0283(5) Uani 1 d . .
H23 H 0.4519 0.6537 0.1502 0.034 Uiso 1 calc . .
C24 C 0.3834(2) 0.5469(3) 0.09377(16) 0.0417(7) Uani 1 d . .
H24A H 0.3977 0.486 0.0693 0.063 Uiso 1 calc . .
H24B H 0.3589 0.5974 0.0629 0.063 Uiso 1 calc . .
H24C H 0.3404 0.5307 0.1265 0.063 Uiso 1 calc . .
C25 C 0.5363(2) 0.6092(2) 0.07833(14) 0.0361(6) Uani 1 d . .
H25A H 0.552 0.5461 0.0569 0.054 Uiso 1 calc . .
H25B H 0.5886 0.6383 0.1008 0.054 Uiso 1 calc . .
H25C H 0.5126 0.6563 0.0449 0.054 Uiso 1 calc . .
C26 C 0.58561(19) 0.5064(2) 0.36581(13) 0.0314(6) Uani 1 d . .
H26 H 0.5536 0.5687 0.3778 0.038 Uiso 1 calc . .
C27 C 0.5656(2) 0.4242(3) 0.41629(15) 0.0443(7) Uani 1 d . .
H27A H 0.5051 0.4011 0.4085 0.066 Uiso 1 calc . .
H27B H 0.5731 0.4516 0.4612 0.066 Uiso 1 calc . .
H27C H 0.6058 0.3677 0.4114 0.066 Uiso 1 calc . .
C28 C 0.68455(19) 0.5290(2) 0.37051(14) 0.0359(6) Uani 1 d . .
H28A H 0.7171 0.4688 0.3585 0.054 Uiso 1 calc . .
H28B H 0.7021 0.5487 0.4159 0.054 Uiso 1 calc . .
H28C H 0.6974 0.5838 0.3402 0.054 Uiso 1 calc . .
O2 O 0.47024(12) 0.83633(14) 0.19769(9) 0.0275(4) Uani 1 d . .
C29 C 0.3794(2) 0.8700(3) 0.20028(16) 0.0454(8) Uani 0.69(2) d A 1
H29A H 0.3772 0.9426 0.2107 0.055 Uiso 0.69(2) calc A 1
H29B H 0.349 0.8325 0.2347 0.055 Uiso 0.69(2) calc A 1
C30 C 0.3375(4) 0.8503(10) 0.1342(3) 0.046(2) Uani 0.69(2) d A 1
H30A H 0.2929 0.902 0.1225 0.055 Uiso 0.69(2) calc A 1
H30B H 0.3092 0.7834 0.1328 0.055 Uiso 0.69(2) calc A 1
C31 C 0.4131(2) 0.8545(3) 0.08700(16) 0.0477(8) Uani 0.69(2) d A 1
H31A H 0.4117 0.795 0.0577 0.057 Uiso 0.69(2) calc A 1
H31B H 0.4084 0.9156 0.0592 0.057 Uiso 0.69(2) calc A 1
C29A C 0.3794(2) 0.8700(3) 0.20028(16) 0.0454(8) Uani 0.31(2) d A 2
H29C H 0.3418 0.814 0.2142 0.055 Uiso 0.31(2) calc A 2
H29D H 0.3752 0.9254 0.2326 0.055 Uiso 0.31(2) calc A 2
C30A C 0.3514(10) 0.9037(17) 0.1359(6) 0.038(4) Uani 0.31(2) d A 2
H30C H 0.3551 0.9778 0.1332 0.046 Uiso 0.31(2) calc A 2
H30D H 0.29 0.8832 0.1254 0.046 Uiso 0.31(2) calc A 2
C31A C 0.4131(2) 0.8545(3) 0.08700(16) 0.0477(8) Uani 0.31(2) d A 2
H31C H 0.3947 0.7852 0.0752 0.057 Uiso 0.31(2) calc A 2
H31D H 0.4178 0.8949 0.0462 0.057 Uiso 0.31(2) calc A 2
C32 C 0.4971(2) 0.8563(2) 0.12977(13) 0.0330(6) Uani 1 d . .
H32A H 0.5381 0.8039 0.1155 0.04 Uiso 1 calc A 1
H32B H 0.526 0.9226 0.1272 0.04 Uiso 1 calc A 1
C33 C 0.1075(4) 0.6888(4) 0.4008(3) 0.0772(13) Uiso 1 d . .
H33A H 0.0835 0.7394 0.369 0.093 Uiso 0.708(6) calc B 1
H33B H 0.1338 0.6332 0.376 0.093 Uiso 0.708(6) calc B 1
H33C H 0.0471 0.7117 0.408 0.093 Uiso 0.292(6) calc B 2
H33D H 0.1218 0.7009 0.3543 0.093 Uiso 0.292(6) calc B 2
O3 O 0.0400(5) 0.6518(6) 0.4427(4) 0.121(3) Uiso 0.708(6) d B 1
O3A O 0.1210(8) 0.5882(9) 0.4198(5) 0.071(3) Uiso 0.292(6) d B 2
C35 C 0.1819(3) 0.6641(4) 0.5052(3) 0.0758(13) Uiso 1 d . .
H35A H 0.192 0.6995 0.548 0.091 Uiso 0.708(6) calc B 1
H35B H 0.229 0.6142 0.4996 0.091 Uiso 0.708(6) calc B 1
H35C H 0.2448 0.6551 0.5181 0.091 Uiso 0.292(6) calc B 2
H35D H 0.153 0.6932 0.5435 0.091 Uiso 0.292(6) calc B 2
C36 C 0.0818(3) 0.6119(4) 0.4980(2) 0.0469(12) Uiso 0.708(6) d B 1
H36A H 0.0867 0.5381 0.4936 0.056 Uiso 0.708(6) calc B 1
H36B H 0.0486 0.6269 0.5376 0.056 Uiso 0.708(6) calc B 1
C36A C 0.1494(8) 0.5821(9) 0.4920(5) 0.044(3) Uiso 0.292(6) d B 2
H36C H 0.0985 0.5692 0.5193 0.052 Uiso 0.292(6) calc B 2
H36D H 0.1929 0.5278 0.4999 0.052 Uiso 0.292(6) calc B 2
C34 C 0.1733(3) 0.7347(3) 0.4489(2) 0.0595(10) Uiso 1 d . .
H34A H 0.2302 0.7434 0.4283 0.071 Uiso 1 calc . .
H34B H 0.1528 0.8012 0.4637 0.071 Uiso 1 calc . .

loop_
_atom_site_aniso_label
_atom_site_aniso_U_11
_atom_site_aniso_U_22
_atom_site_aniso_U_33
_atom_site_aniso_U_23
_atom_site_aniso_U_13
_atom_site_aniso_U_12
Te 0.01766(9) 0.02350(9) 0.02653(10) -0.00065(5) 0.00196(6) -0.00099(5)
K 0.0233(2) 0.0294(3) 0.0323(3) 0.0031(2) 0.0035(2) -0.00100(19)
Si1 0.0196(3) 0.0230(3) 0.0226(3) -0.0001(2) 0.0025(2) -0.0001(2)
Si2 0.0189(3) 0.0303(3) 0.0319(3) -0.0062(3) 0.0039(3) -0.0057(2)
Al 0.0178(3) 0.0208(3) 0.0182(3) 0.0002(2) -0.0015(3) -0.0005(2)
O1 0.0175(8) 0.0301(9) 0.0319(10) -0.0043(7) 0.0020(7) -0.0019(6)
N1 0.0175(9) 0.0212(9) 0.0220(9) -0.0009(7) -0.0003(7) -0.0024(7)
N2 0.0184(9) 0.0229(9) 0.0225(9) -0.0012(7) 0.0005(7) -0.0029(7)
C1 0.0199(11) 0.0252(11) 0.0198(10) -0.0030(9) 0.0008(8) -0.0017(9)
C2 0.0212(11) 0.0249(12) 0.0276(12) -0.0020(9) 0.0021(9) -0.0008(9)
C3 0.0272(12) 0.0229(11) 0.0323(12) -0.0033(10) 0.0052(10) -0.0027(9)
C4 0.0319(13) 0.0313(13) 0.0292(12) -0.0105(10) 0.0023(10) -0.0073(11)
C5 0.0297(13) 0.0372(14) 0.0218(11) -0.0034(10) -0.0045(10) -0.0030(11)
C6 0.0245(12) 0.0292(12) 0.0206(11) -0.0019(9) -0.0007(9) -0.0021(10)
C7 0.0232(12) 0.0244(12) 0.0403(14) 0.0058(10) -0.0055(10) -0.0017(10)
C8 0.0277(14) 0.0291(14) 0.064(2) 0.0099(13) 0.0006(13) 0.0017(11)
C9 0.0363(14) 0.0316(14) 0.0362(14) 0.0076(11) -0.0051(11) -0.0010(11)
C10 0.0272(13) 0.0313(13) 0.0268(12) 0.0033(10) -0.0078(10) -0.0022(10)
C11 0.0378(16) 0.0456(16) 0.0282(14) 0.0081(12) -0.0061(12) -0.0032(12)
C12 0.0285(14) 0.0350(14) 0.0367(15) -0.0013(11) -0.0095(12) 0.0021(10)
C13 0.0302(14) 0.0386(14) 0.0276(13) 0.0065(11) 0.0057(11) 0.0004(11)
C14 0.0295(13) 0.0287(13) 0.0386(14) -0.0005(11) 0.0077(11) 0.0046(10)
C15 0.0397(16) 0.0348(15) 0.0486(17) 0.0012(13) 0.0184(13) -0.0081(12)
C16 0.0245(14) 0.069(2) 0.0515(18) -0.0222(17) -0.0006(13) -0.0098(14)
C17 0.0176(10) 0.0223(11) 0.0250(11) -0.0005(9) 0.0003(8) -0.0045(8)
C18 0.0169(10) 0.0260(12) 0.0273(12) -0.0027(9) -0.0023(9) -0.0024(9)
C19 0.0282(12) 0.0278(12) 0.0306(12) -0.0061(10) -0.0007(10) -0.0030(10)
C20 0.0263(12) 0.0234(12) 0.0413(14) -0.0033(10) 0.0030(11) -0.0014(10)
C21 0.0247(12) 0.0250(12) 0.0361(13) 0.0068(10) 0.0016(10) -0.0023(10)
C22 0.0211(11) 0.0246(11) 0.0282(12) 0.0044(10) 0.0030(9) -0.0046(9)
C23 0.0281(13) 0.0327(13) 0.0233(11) -0.0046(10) -0.0068(10) 0.0036(10)
C24 0.0334(15) 0.0513(18) 0.0388(15) -0.0106(13) -0.0145(12) 0.0017(13)
C25 0.0419(16) 0.0392(15) 0.0269(13) 0.0006(11) -0.0009(11) 0.0030(12)
C26 0.0361(14) 0.0311(13) 0.0266(12) 0.0082(10) -0.0013(10) 0.0001(11)
C27 0.059(2) 0.0412(17) 0.0324(14) 0.0126(13) 0.0007(14) -0.0027(15)
C28 0.0374(15) 0.0345(14) 0.0345(14) 0.0039(11) -0.0122(11) 0.0004(12)
O2 0.0257(9) 0.0324(9) 0.0239(8) 0.0039(7) -0.0028(7) 0.0047(7)
C29 0.0264(14) 0.072(2) 0.0373(16) 0.0004(15) -0.0071(12) 0.0140(14)
C30 0.042(3) 0.056(5) 0.039(3) -0.004(3) -0.012(2) 0.008(3)
C31 0.0444(18) 0.067(2) 0.0301(14) 0.0058(14) -0.0091(13) 0.0136(16)
C29A 0.0264(14) 0.072(2) 0.0373(16) 0.0004(15) -0.0071(12) 0.0140(14)
C30A 0.035(6) 0.042(9) 0.037(5) 0.007(6) -0.009(4) 0.018(6)
C31A 0.0444(18) 0.067(2) 0.0301(14) 0.0058(14) -0.0091(13) 0.0136(16)
C32 0.0402(15) 0.0362(14) 0.0223(12) 0.0045(10) -0.0014(11) 0.0028(12)

loop_
_atom_type_symbol
_atom_type_description
_atom_type_scat_dispersion_real
_atom_type_scat_dispersion_imag
_atom_type_scat_source
C C 0.0181 0.0091 'International Tables Vol C Tables 4.2.6.8 and 6.1.1.4'
H H 0 0 'International Tables Vol C Tables 4.2.6.8 and 6.1.1.4'
N N 0.0311 0.018 'International Tables Vol C Tables 4.2.6.8 and 6.1.1.4'
O O 0.0492 0.0322 'International Tables Vol C Tables 4.2.6.8 and 6.1.1.4'
Al Al 0.213 0.2455 'International Tables Vol C Tables 4.2.6.8 and 6.1.1.4'
Si Si 0.2541 0.3302 'International Tables Vol C Tables 4.2.6.8 and 6.1.1.4'
K K 0.3868 1.0657 'International Tables Vol C Tables 4.2.6.8 and 6.1.1.4'
Te Te -0.1759 6.3531 'International Tables Vol C Tables 4.2.6.8 and 6.1.1.4'

loop_
_exptl_crystal_face_index_h
_exptl_crystal_face_index_k
_exptl_crystal_face_index_l
_exptl_crystal_face_perp_dist
-10 0 -1 0.0344
0 8 3 0.1225
10 0 1 0.0269
1 -9 -2 0.1035
3 8 -2 0.1265
-8 0 9 0.024
-10 0 3 0.0217
10 0 -3 0.0291
9 0 5 0.0209
9 0 5 0.021
-6 1 -10 0.0494
-6 -1 -10 0.0441
6 1 10 0.0231
6 -1 10 0.0266
-2 1 -13 0.057
-1 -1 -13 0.0457
-2 8 -4 0.1336
6 1 -11 0.0444
6 -1 -11 0.0434
8 0 -8 0.0332
3 0 13 0.0231
3 -4 10 0.0607

loop_
_geom_angle_atom_site_label_1
_geom_angle_atom_site_label_2
_geom_angle_atom_site_label_3
_geom_angle
_geom_angle_site_symmetry_1
_geom_angle_site_symmetry_3
_geom_angle_publ_flag
Al Te K 101.673(18) . . ?
Al Te K 97.716(18) . 2_655 ?
K Te K 146.779(6) . 2_655 ?
C21 K C3 170.58(7) . 2_645 ?
C21 K C20 25.75(7) . . ?
C3 K C20 144.84(7) 2_645 . ?
C21 K C4 145.75(8) . 2_645 ?
C3 K C4 25.36(7) 2_645 2_645 ?
C20 K C4 120.49(8) . 2_645 ?
C21 K C22 25.37(7) . . ?
C3 K C22 158.91(7) 2_645 . ?
C20 K C22 44.74(7) . . ?
C4 K C22 145.93(7) 2_645 . ?
C21 K C5 127.08(7) . 2_645 ?
C3 K C5 43.60(7) 2_645 2_645 ?
C20 K C5 101.66(7) . 2_645 ?
C4 K C5 24.84(7) 2_645 2_645 ?
C22 K C5 141.50(7) . 2_645 ?
C21 K C2 155.12(7) . 2_645 ?
C3 K C2 25.25(6) 2_645 2_645 ?
C20 K C2 143.15(7) . 2_645 ?
C4 K C2 44.45(7) 2_645 2_645 ?
C22 K C2 167.99(7) . 2_645 ?
C5 K C2 50.43(7) 2_645 2_645 ?
C21 K C19 43.69(7) . . ?
C3 K C19 128.24(7) 2_645 . ?
C20 K C19 24.58(7) . . ?
C4 K C19 103.01(7) 2_645 . ?
C22 K C19 50.42(7) . . ?
C5 K C19 91.13(7) 2_645 . ?
C2 K C19 141.31(7) 2_645 . ?
C21 K C6 122.17(7) . 2_645 ?
C3 K C6 50.46(7) 2_645 2_645 ?
C20 K C6 101.21(7) . 2_645 ?
C4 K C6 43.49(7) 2_645 2_645 ?
C22 K C6 145.88(6) . 2_645 ?
C5 K C6 24.16(6) 2_645 2_645 ?
C2 K C6 42.91(6) 2_645 2_645 ?
C19 K C6 100.56(6) . 2_645 ?
C21 K C1 133.05(7) . 2_645 ?
C3 K C1 43.40(6) 2_645 2_645 ?
C20 K C1 119.16(7) . 2_645 ?
C4 K C1 50.72(6) 2_645 2_645 ?
C22 K C1 157.68(6) . 2_645 ?
C5 K C1 42.50(6) 2_645 2_645 ?
C2 K C1 24.36(6) 2_645 2_645 ?
C19 K C1 123.70(6) . 2_645 ?
C6 K C1 23.96(6) 2_645 2_645 ?
C21 K C9 131.55(7) . 2_645 ?
C3 K C9 56.60(7) 2_645 2_645 ?
C20 K C9 151.71(7) . 2_645 ?
C4 K C9 81.83(7) 2_645 2_645 ?
C22 K C9 125.08(7) . 2_645 ?
C5 K C9 93.42(7) 2_645 2_645 ?
C2 K C9 43.08(7) 2_645 2_645 ?
C19 K C9 175.15(7) . 2_645 ?
C6 K C9 83.02(6) 2_645 2_645 ?
C1 K C9 59.52(6) 2_645 2_645 ?
C21 K C18 49.83(7) . . ?
C3 K C18 125.70(7) 2_645 . ?
C20 K C18 42.69(6) . . ?
C4 K C18 104.30(7) 2_645 . ?
C22 K C18 42.33(6) . . ?
C5 K C18 101.93(6) 2_645 . ?
C2 K C18 148.75(6) 2_645 . ?
C19 K C18 23.70(6) . . ?
C6 K C18 118.18(6) 2_645 . ?
C1 K C18 142.09(6) 2_645 . ?
C9 K C18 155.21(6) 2_645 . ?
O1 Si1 N1 105.12(10) . . ?
O1 Si1 C13 109.00(12) . . ?
N1 Si1 C13 114.04(11) . . ?
O1 Si1 C14 105.86(12) . . ?
N1 Si1 C14 115.90(11) . . ?
C13 Si1 C14 106.48(13) . . ?
O1 Si2 N2 104.39(10) . . ?
O1 Si2 C16 107.48(14) . . ?
N2 Si2 C16 115.10(13) . . ?
O1 Si2 C15 108.80(13) . . ?
N2 Si2 C15 116.67(13) . . ?
C16 Si2 C15 104.04(17) . . ?
N1 Al N2 110.66(9) . . ?
N1 Al O2 102.47(9) . . ?
N2 Al O2 102.31(9) . . ?
N1 Al Te 117.61(7) . . ?
N2 Al Te 117.15(7) . . ?
O2 Al Te 103.89(6) . . ?
Si2 O1 Si1 134.74(12) . . ?
C1 N1 Si1 116.03(15) . . ?
C1 N1 Al 125.11(15) . . ?
Si1 N1 Al 118.85(11) . . ?
C17 N2 Si2 115.73(15) . . ?
C17 N2 Al 124.79(15) . . ?
Si2 N2 Al 119.48(12) . . ?
C6 C1 C2 118.1(2) . . ?
C6 C1 N1 121.9(2) . . ?
C2 C1 N1 120.0(2) . . ?
C6 C1 K 76.47(14) . 2_655 ?
C2 C1 K 70.70(13) . 2_655 ?
N1 C1 K 124.72(14) . 2_655 ?
C3 C2 C1 119.8(2) . . ?
C3 C2 C7 117.9(2) . . ?
C1 C2 C7 122.1(2) . . ?
C3 C2 K 71.98(14) . 2_655 ?
C1 C2 K 84.95(14) . 2_655 ?
C7 C2 K 108.87(16) . 2_655 ?
C4 C3 C2 121.7(2) . . ?
C4 C3 K 78.47(15) . 2_655 ?
C2 C3 K 82.78(15) . 2_655 ?
C4 C3 H3 119.1 . . ?
C2 C3 H3 119.1 . . ?
K C3 H3 109.5 2_655 . ?
C3 C4 C5 118.6(2) . . ?
C3 C4 K 76.17(15) . 2_655 ?
C5 C4 K 81.86(16) . 2_655 ?
C3 C4 H4 120.7 . . ?
C5 C4 H4 120.7 . . ?
K C4 H4 111.9 2_655 . ?
C4 C5 C6 122.4(2) . . ?
C4 C5 K 73.31(15) . 2_655 ?
C6 C5 K 83.63(15) . 2_655 ?
C4 C5 H5 118.8 . . ?
C6 C5 H5 118.8 . . ?
K C5 H5 114.4 2_655 . ?
C5 C6 C1 119.2(2) . . ?
C5 C6 C10 116.7(2) . . ?
C1 C6 C10 124.1(2) . . ?
C5 C6 K 72.21(15) . 2_655 ?
C1 C6 K 79.57(14) . 2_655 ?
C10 C6 K 117.36(16) . 2_655 ?
C2 C7 C9 108.4(2) . . ?
C2 C7 C8 113.7(2) . . ?
C9 C7 C8 110.4(2) . . ?
C2 C7 H7 108 . . ?
C9 C7 H7 108 . . ?
C8 C7 H7 108 . . ?
C7 C8 H8A 109.5 . . ?
C7 C8 H8B 109.5 . . ?
H8A C8 H8B 109.5 . . ?
C7 C8 H8C 109.5 . . ?
H8A C8 H8C 109.5 . . ?
H8B C8 H8C 109.5 . . ?
C7 C9 H9A 109.5 . . ?
C7 C9 H9B 109.5 . . ?
H9A C9 H9B 109.5 . . ?
C7 C9 H9C 109.5 . . ?
H9A C9 H9C 109.5 . . ?
H9B C9 H9C 109.5 . . ?
C6 C10 C12 110.2(2) . . ?
C6 C10 C11 112.0(2) . . ?
C12 C10 C11 109.3(2) . . ?
C6 C10 H10 108.4 . . ?
C12 C10 H10 108.4 . . ?
C11 C10 H10 108.4 . . ?
C10 C11 H11A 109.5 . . ?
C10 C11 H11B 109.5 . . ?
H11A C11 H11B 109.5 . . ?
C10 C11 H11C 109.5 . . ?
H11A C11 H11C 109.5 . . ?
H11B C11 H11C 109.5 . . ?
C10 C12 H12A 109.5 . . ?
C10 C12 H12B 109.5 . . ?
H12A C12 H12B 109.5 . . ?
C10 C12 H12C 109.5 . . ?
H12A C12 H12C 109.5 . . ?
H12B C12 H12C 109.5 . . ?
Si1 C13 H13A 109.5 . . ?
Si1 C13 H13B 109.5 . . ?
H13A C13 H13B 109.5 . . ?
Si1 C13 H13C 109.5 . . ?
H13A C13 H13C 109.5 . . ?
H13B C13 H13C 109.5 . . ?
Si1 C14 H14A 109.5 . . ?
Si1 C14 H14B 109.5 . . ?
H14A C14 H14B 109.5 . . ?
Si1 C14 H14C 109.5 . . ?
H14A C14 H14C 109.5 . . ?
H14B C14 H14C 109.5 . . ?
Si2 C15 H15A 109.5 . . ?
Si2 C15 H15B 109.5 . . ?
H15A C15 H15B 109.5 . . ?
Si2 C15 H15C 109.5 . . ?
H15A C15 H15C 109.5 . . ?
H15B C15 H15C 109.5 . . ?
Si2 C16 H16A 109.5 . . ?
Si2 C16 H16B 109.5 . . ?
H16A C16 H16B 109.5 . . ?
Si2 C16 H16C 109.5 . . ?
H16A C16 H16C 109.5 . . ?
H16B C16 H16C 109.5 . . ?
C18 C17 C22 118.3(2) . . ?
C18 C17 N2 121.3(2) . . ?
C22 C17 N2 120.3(2) . . ?
C18 C17 K 77.70(13) . . ?
C22 C17 K 67.98(13) . . ?
N2 C17 K 126.09(14) . . ?
C19 C18 C17 119.9(2) . . ?
C19 C18 C23 116.6(2) . . ?
C17 C18 C23 123.4(2) . . ?
C19 C18 K 71.58(14) . . ?
C17 C18 K 78.88(13) . . ?
C23 C18 K 118.90(16) . . ?
C20 C19 C18 121.3(2) . . ?
C20 C19 K 70.99(15) . . ?
C18 C19 K 84.72(15) . . ?
C20 C19 H19 119.3 . . ?
C18 C19 H19 119.3 . . ?
K C19 H19 115.2 . . ?
C19 C20 C21 118.9(2) . . ?
C19 C20 K 84.43(16) . . ?
C21 C20 K 74.34(15) . . ?
C19 C20 H20 120.6 . . ?
C21 C20 H20 120.6 . . ?
K C20 H20 111.2 . . ?
C20 C21 C22 121.7(2) . . ?
C20 C21 K 79.91(15) . . ?
C22 C21 K 83.78(14) . . ?
C20 C21 H21 119.2 . . ?
C22 C21 H21 119.1 . . ?
K C21 H21 106.9 . . ?
C21 C22 C17 119.6(2) . . ?
C21 C22 C26 117.3(2) . . ?
C17 C22 C26 122.9(2) . . ?
C21 C22 K 70.84(14) . . ?
C17 C22 K 88.01(14) . . ?
C26 C22 K 107.41(16) . . ?
C18 C23 C24 112.4(2) . . ?
C18 C23 C25 110.5(2) . . ?
C24 C23 C25 109.7(2) . . ?
C18 C23 H23 108 . . ?
C24 C23 H23 108 . . ?
C25 C23 H23 108 . . ?
C23 C24 H24A 109.5 . . ?
C23 C24 H24B 109.5 . . ?
H24A C24 H24B 109.5 . . ?
C23 C24 H24C 109.5 . . ?
H24A C24 H24C 109.5 . . ?
H24B C24 H24C 109.5 . . ?
C23 C25 H25A 109.5 . . ?
C23 C25 H25B 109.5 . . ?
H25A C25 H25B 109.5 . . ?
C23 C25 H25C 109.5 . . ?
H25A C25 H25C 109.5 . . ?
H25B C25 H25C 109.5 . . ?
C22 C26 C27 113.4(2) . . ?
C22 C26 C28 109.6(2) . . ?
C27 C26 C28 108.9(2) . . ?
C22 C26 H26 108.3 . . ?
C27 C26 H26 108.3 . . ?
C28 C26 H26 108.3 . . ?
C26 C27 H27A 109.5 . . ?
C26 C27 H27B 109.5 . . ?
H27A C27 H27B 109.5 . . ?
C26 C27 H27C 109.5 . . ?
H27A C27 H27C 109.5 . . ?
H27B C27 H27C 109.5 . . ?
C26 C28 H28A 109.5 . . ?
C26 C28 H28B 109.5 . . ?
H28A C28 H28B 109.5 . . ?
C26 C28 H28C 109.5 . . ?
H28A C28 H28C 109.5 . . ?
H28B C28 H28C 109.5 . . ?
C29A O2 C32 106.5(2) . . ?
C29 O2 C32 106.5(2) . . ?
C29A O2 Al 127.95(17) . . ?
C29 O2 Al 127.95(17) . . ?
C32 O2 Al 125.21(16) . . ?
O2 C29 C30 106.5(3) . . ?
O2 C29 H29A 110.4 . . ?
C30 C29 H29A 110.4 . . ?
O2 C29 H29B 110.4 . . ?
C30 C29 H29B 110.4 . . ?
H29A C29 H29B 108.6 . . ?
C29 C30 C31 104.5(4) . . ?
C29 C30 H30A 110.9 . . ?
C31 C30 H30A 110.9 . . ?
C29 C30 H30B 110.9 . . ?
C31 C30 H30B 110.9 . . ?
H30A C30 H30B 108.9 . . ?
C32 C31 C30 106.7(3) . . ?
C32 C31 H31A 110.4 . . ?
C30 C31 H31A 110.4 . . ?
C32 C31 H31B 110.4 . . ?
C30 C31 H31B 110.4 . . ?
H31A C31 H31B 108.6 . . ?
C30A C29A O2 107.9(5) . . ?
C30A C29A H29C 110.1 . . ?
O2 C29A H29C 110.1 . . ?
C30A C29A H29D 110.1 . . ?
O2 C29A H29D 110.1 . . ?
H29C C29A H29D 108.4 . . ?
C29A C30A C31A 106.7(7) . . ?
C29A C30A H30C 110.4 . . ?
C31A C30A H30C 110.4 . . ?
C29A C30A H30D 110.4 . . ?
C31A C30A H30D 110.4 . . ?
H30C C30A H30D 108.6 . . ?
C32 C31A C30A 98.9(6) . . ?
C32 C31A H31C 112 . . ?
C30A C31A H31C 112 . . ?
C32 C31A H31D 112 . . ?
C30A C31A H31D 112 . . ?
H31C C31A H31D 109.7 . . ?
O2 C32 C31A 105.3(2) . . ?
O2 C32 C31 105.3(2) . . ?
O2 C32 H32A 110.7 . . ?
C31 C32 H32A 110.7 . . ?
O2 C32 H32B 110.7 . . ?
C31 C32 H32B 110.7 . . ?
H32A C32 H32B 108.8 . . ?
O3A C33 C34 97.3(6) . . ?
O3 C33 C34 103.5(5) . . ?
O3 C33 H33A 111.1 . . ?
C34 C33 H33A 111.1 . . ?
O3 C33 H33B 111.1 . . ?
C34 C33 H33B 111.1 . . ?
H33A C33 H33B 109 . . ?
O3A C33 H33C 112.3 . . ?
C34 C33 H33C 112.3 . . ?
O3A C33 H33D 112.3 . . ?
C34 C33 H33D 112.3 . . ?
H33C C33 H33D 109.9 . . ?
C36 O3 C33 107.0(6) . . ?
C33 O3A C36A 110.4(9) . . ?
C36A C35 C34 112.2(7) . . ?
C34 C35 C36 98.6(4) . . ?
C34 C35 H35A 112.1 . . ?
C36 C35 H35A 112.1 . . ?
C34 C35 H35B 112.1 . . ?
C36 C35 H35B 112.1 . . ?
H35A C35 H35B 109.7 . . ?
C36A C35 H35C 109.2 . . ?
C34 C35 H35C 109.2 . . ?
C36A C35 H35D 109.2 . . ?
C34 C35 H35D 109.2 . . ?
H35C C35 H35D 107.9 . . ?
O3 C36 C35 107.3(5) . . ?
O3 C36 H36A 110.3 . . ?
C35 C36 H36A 110.3 . . ?
O3 C36 H36B 110.3 . . ?
C35 C36 H36B 110.3 . . ?
H36A C36 H36B 108.5 . . ?
C35 C36A O3A 104.9(9) . . ?
C35 C36A H36C 110.8 . . ?
O3A C36A H36C 110.8 . . ?
C35 C36A H36D 110.8 . . ?
O3A C36A H36D 110.8 . . ?
H36C C36A H36D 108.8 . . ?
C35 C34 C33 105.9(4) . . ?
C35 C34 H34A 110.6 . . ?
C33 C34 H34A 110.6 . . ?
C35 C34 H34B 110.6 . . ?
C33 C34 H34B 110.6 . . ?
H34A C34 H34B 108.7 . . ?

loop_
_geom_bond_atom_site_label_1
_geom_bond_atom_site_label_2
_geom_bond_distance
_geom_bond_site_symmetry_2
_geom_bond_publ_flag
Te Al 2.5039(7) . ?
Te K 3.5784(6) . ?
Te K 3.6171(6) 2_655 ?
K C21 3.074(3) . ?
K C3 3.122(3) 2_645 ?
K C20 3.143(3) . ?
K C4 3.151(3) 2_645 ?
K C22 3.235(2) . ?
K C5 3.256(3) 2_645 ?
K C2 3.257(2) 2_645 ?
K C19 3.309(3) . ?
K C6 3.399(3) 2_645 ?
K C1 3.438(2) 2_645 ?
K C9 3.460(3) 2_645 ?
K C18 3.472(2) . ?
Si1 O1 1.6460(19) . ?
Si1 N1 1.724(2) . ?
Si1 C13 1.858(3) . ?
Si1 C14 1.863(3) . ?
Si2 O1 1.6432(18) . ?
Si2 N2 1.722(2) . ?
Si2 C16 1.864(3) . ?
Si2 C15 1.866(3) . ?
Al N1 1.867(2) . ?
Al N2 1.876(2) . ?
Al O2 1.9989(18) . ?
N1 C1 1.443(3) . ?
N2 C17 1.434(3) . ?
C1 C6 1.420(3) . ?
C1 C2 1.423(3) . ?
C1 K 3.438(2) 2_655 ?
C2 C3 1.400(4) . ?
C2 C7 1.514(3) . ?
C2 K 3.257(2) 2_655 ?
C3 C4 1.377(4) . ?
C3 K 3.122(3) 2_655 ?
C3 H3 0.95 . ?
C4 C5 1.382(4) . ?
C4 K 3.151(3) 2_655 ?
C4 H4 0.95 . ?
C5 C6 1.400(4) . ?
C5 K 3.256(3) 2_655 ?
C5 H5 0.95 . ?
C6 C10 1.531(4) . ?
C6 K 3.399(2) 2_655 ?
C7 C9 1.536(4) . ?
C7 C8 1.538(4) . ?
C7 H7 1 . ?
C8 H8A 0.98 . ?
C8 H8B 0.98 . ?
C8 H8C 0.98 . ?
C9 H9A 0.98 . ?
C9 H9B 0.98 . ?
C9 H9C 0.98 . ?
C10 C12 1.532(4) . ?
C10 C11 1.536(4) . ?
C10 H10 1 . ?
C11 H11A 0.98 . ?
C11 H11B 0.98 . ?
C11 H11C 0.98 . ?
C12 H12A 0.98 . ?
C12 H12B 0.98 . ?
C12 H12C 0.98 . ?
C13 H13A 0.98 . ?
C13 H13B 0.98 . ?
C13 H13C 0.98 . ?
C14 H14A 0.98 . ?
C14 H14B 0.98 . ?
C14 H14C 0.98 . ?
C15 H15A 0.98 . ?
C15 H15B 0.98 . ?
C15 H15C 0.98 . ?
C16 H16A 0.98 . ?
C16 H16B 0.98 . ?
C16 H16C 0.98 . ?
C17 C18 1.412(3) . ?
C17 C22 1.420(3) . ?
C18 C19 1.402(4) . ?
C18 C23 1.522(3) . ?
C19 C20 1.383(4) . ?
C19 H19 0.95 . ?
C20 C21 1.387(4) . ?
C20 H20 0.95 . ?
C21 C22 1.394(4) . ?
C21 H21 0.95 . ?
C22 C26 1.521(4) . ?
C23 C24 1.536(4) . ?
C23 C25 1.536(4) . ?
C23 H23 1 . ?
C24 H24A 0.98 . ?
C24 H24B 0.98 . ?
C24 H24C 0.98 . ?
C25 H25A 0.98 . ?
C25 H25B 0.98 . ?
C25 H25C 0.98 . ?
C26 C27 1.537(4) . ?
C26 C28 1.540(4) . ?
C26 H26 1 . ?
C27 H27A 0.98 . ?
C27 H27B 0.98 . ?
C27 H27C 0.98 . ?
C28 H28A 0.98 . ?
C28 H28B 0.98 . ?
C28 H28C 0.98 . ?
O2 C29A 1.462(3) . ?
O2 C29 1.462(3) . ?
O2 C32 1.477(3) . ?
C29 C30 1.477(6) . ?
C29 H29A 0.99 . ?
C29 H29B 0.99 . ?
C30 C31 1.535(7) . ?
C30 H30A 0.99 . ?
C30 H30B 0.99 . ?
C31 C32 1.513(4) . ?
C31 H31A 0.99 . ?
C31 H31B 0.99 . ?
C29A C30A 1.424(11) . ?
C29A H29C 0.99 . ?
C29A H29D 0.99 . ?
C30A C31A 1.545(13) . ?
C30A H30C 0.99 . ?
C30A H30D 0.99 . ?
C31A C32 1.513(4) . ?
C31A H31C 0.99 . ?
C31A H31D 0.99 . ?
C32 H32A 0.99 . ?
C32 H32B 0.99 . ?
C33 O3A 1.405(12) . ?
C33 O3 1.452(9) . ?
C33 C34 1.495(7) . ?
C33 H33A 0.99 . ?
C33 H33B 0.99 . ?
C33 H33C 0.99 . ?
C33 H33D 0.99 . ?
O3 C36 1.369(8) . ?
O3A C36A 1.506(13) . ?
C35 C36A 1.224(12) . ?
C35 C34 1.479(6) . ?
C35 C36 1.680(7) . ?
C35 H35A 0.99 . ?
C35 H35B 0.99 . ?
C35 H35C 0.99 . ?
C35 H35D 0.99 . ?
C36 H36A 0.99 . ?
C36 H36B 0.99 . ?
C36A H36C 0.99 . ?
C36A H36D 0.99 . ?
C34 H34A 0.99 . ?
C34 H34B 0.99 . ?
